data_7202786
loop_
_publ_author_name
'Hu, Chunhua'
'Kalf, Irmgard'
'Englert, Ulli'

_publ_section_title
;
 Pyridine complexes of mercury(ii)halides: Implications of a soft metal
 center for crystal engineering.
;
_journal_issue 7
_journal_name_full CrystEngComm
_journal_page_first 603
_journal_paper_doi 10.1039/b701907f
_journal_volume 9
_journal_year 2007
_chemical_formula_sum 'C7 H9 Hg I2 N'
_chemical_formula_weight 561.54
_chemical_name_common 'Compound 9a'
_chemical_name_systematic
;
?
;
_space_group_IT_number 15
_symmetry_cell_setting monoclinic
_symmetry_space_group_name_Hall '-C 2yc'
_symmetry_space_group_name_H-M 'C 1 2/c 1'
_atom_sites_solution_hydrogens geom
_atom_sites_solution_primary direct
_atom_sites_solution_secondary difmap
_cell_angle_alpha 90.00
_cell_angle_beta 115.520(2)
_cell_angle_gamma 90.00
_cell_formula_units_Z 8
_cell_length_a 31.055(3)
_cell_length_b 4.3117(4)
_cell_length_c 19.1185(18)
_cell_measurement_reflns_used 10369
_cell_measurement_temperature 293(2)
_cell_measurement_theta_max 28.36
_cell_measurement_theta_min 2.17
_cell_volume 2310.2(4)
_computing_cell_refinement 'SMART (Bruker, 2001)'
_computing_data_collection 'SMART (Bruker, 2001)'
_computing_data_reduction 'SAINT+ (Bruker, 1999)'
_computing_molecular_graphics 'PLATON (Spek, 2003)'
_computing_publication_material 'SHELXTL (Sheldrick, 1998)'
_computing_structure_refinement 'SHELXTL (Sheldrick, 1998)'
_computing_structure_solution 'SHELXTL (Sheldrick, 1998)'
_diffrn_ambient_temperature 293(2)
_diffrn_measured_fraction_theta_full 0.993
_diffrn_measured_fraction_theta_max 0.993
_diffrn_measurement_device_type 'Bruker SMART APEX CCD diffractometer'
_diffrn_measurement_method 'omega scans'
_diffrn_radiation_monochromator graphite
_diffrn_radiation_source 'fine-focus sealed tube'
_diffrn_radiation_type MoK\a
_diffrn_radiation_wavelength 0.71073
_diffrn_reflns_av_R_equivalents 0.0646
_diffrn_reflns_av_sigmaI/netI 0.0761
_diffrn_reflns_limit_h_max 40
_diffrn_reflns_limit_h_min -40
_diffrn_reflns_limit_k_max 5
_diffrn_reflns_limit_k_min -5
_diffrn_reflns_limit_l_max 25
_diffrn_reflns_limit_l_min -25
_diffrn_reflns_number 10369
_diffrn_reflns_theta_full 28.36
_diffrn_reflns_theta_max 28.36
_diffrn_reflns_theta_min 2.17
_diffrn_standards_decay_% 0
_exptl_absorpt_coefficient_mu 18.618
_exptl_absorpt_correction_T_max 0.272
_exptl_absorpt_correction_T_min 0.135
_exptl_absorpt_correction_type multi-scan
_exptl_absorpt_process_details SADABS
_exptl_crystal_colour 'light yellow'
_exptl_crystal_density_diffrn 3.229
_exptl_crystal_density_method 'not measured'
_exptl_crystal_description needle
_exptl_crystal_F_000 1952
_exptl_crystal_size_max 0.26
_exptl_crystal_size_mid 0.07
_exptl_crystal_size_min 0.07
_refine_diff_density_max 1.171
_refine_diff_density_min -1.197
_refine_diff_density_rms 0.211
_refine_ls_extinction_method none
_refine_ls_goodness_of_fit_ref 0.987
_refine_ls_hydrogen_treatment constr
_refine_ls_matrix_type full
_refine_ls_number_parameters 100
_refine_ls_number_reflns 2862
_refine_ls_number_restraints 0
_refine_ls_restrained_S_all 0.987
_refine_ls_R_factor_all 0.0724
_refine_ls_R_factor_gt 0.0418
_refine_ls_shift/su_max 0.001
_refine_ls_shift/su_mean 0.000
_refine_ls_structure_factor_coef Fsqd
_refine_ls_weighting_details 'calc w=1/[\s^2^(Fo^2^)+(0.0311P)^2^+0.0000P] where P=(Fo^2^+2Fc^2^)/3'
_refine_ls_weighting_scheme calc
_refine_ls_wR_factor_gt 0.0919
_refine_ls_wR_factor_ref 0.1025
_reflns_number_gt 1967
_reflns_number_total 2862
_reflns_threshold_expression >2sigma(I)
_cod_data_source_file b701907f.txt
_cod_data_source_block hc124
_cod_original_sg_symbol_H-M C2/c
_cod_database_code 7202786

loop_
_symmetry_equiv_pos_as_xyz
'x, y, z'
'-x, y, -z+1/2'
'x+1/2, y+1/2, z'
'-x+1/2, y+1/2, -z+1/2'
'-x, -y, -z'
'x, -y, z-1/2'
'-x+1/2, -y+1/2, -z'
'x+1/2, -y+1/2, z-1/2'

loop_
_atom_site_label
_atom_site_type_symbol
_atom_site_fract_x
_atom_site_fract_y
_atom_site_fract_z
_atom_site_U_iso_or_equiv
_atom_site_adp_type
_atom_site_occupancy
_atom_site_symmetry_multiplicity
_atom_site_calc_flag
_atom_site_refinement_flags
_atom_site_disorder_assembly
_atom_site_disorder_group
Hg Hg 0.109314(14) 0.43919(10) 0.49620(2) 0.05475(16) Uani 1 1 d . . .
I1 I 0.18259(2) 0.14226(16) 0.49428(4) 0.0567(2) Uani 1 1 d . . .
I2 I 0.03793(2) 0.83569(15) 0.43678(4) 0.0552(2) Uani 1 1 d . . .
N N 0.1230(3) 0.416(2) 0.6298(4) 0.054(2) Uani 1 1 d . . .
C1 C 0.1630(3) 0.277(2) 0.6816(5) 0.048(2) Uani 1 1 d . . .
H1 H 0.1855 0.1905 0.6634 0.063 Uiso 1 1 calc R . .
C2 C 0.1733(3) 0.253(2) 0.7583(6) 0.051(2) Uani 1 1 d . . .
C3 C 0.1411(4) 0.384(2) 0.7831(6) 0.054(3) Uani 1 1 d . . .
H3 H 0.1476 0.3743 0.8380 0.071 Uiso 1 1 calc R . .
C4 C 0.1000(4) 0.529(2) 0.7301(6) 0.050(2) Uani 1 1 d . . .
C5 C 0.0933(4) 0.535(3) 0.6536(6) 0.057(3) Uani 1 1 d . . .
H5 H 0.0644 0.6345 0.6152 0.074 Uiso 1 1 calc R . .
C6 C 0.2184(4) 0.103(3) 0.8132(6) 0.063(3) Uani 1 1 d . . .
H6A H 0.2200 0.1055 0.8655 0.081 Uiso 1 1 calc R . .
H6B H 0.2457 0.2172 0.8131 0.081 Uiso 1 1 calc R . .
H6C H 0.2192 -0.1115 0.7971 0.081 Uiso 1 1 calc R . .
C7 C 0.0647(4) 0.667(3) 0.7551(7) 0.077(4) Uani 1 1 d . . .
H7A H 0.0759 0.6368 0.8110 0.100 Uiso 1 1 calc R . .
H7B H 0.0337 0.5652 0.7274 0.100 Uiso 1 1 calc R . .
H7C H 0.0614 0.8893 0.7434 0.100 Uiso 1 1 calc R . .

loop_
_atom_site_aniso_label
_atom_site_aniso_U_11
_atom_site_aniso_U_22
_atom_site_aniso_U_33
_atom_site_aniso_U_23
_atom_site_aniso_U_13
_atom_site_aniso_U_12
Hg 0.0572(3) 0.0655(3) 0.0412(2) 0.00266(19) 0.02086(19) 0.0184(2)
I1 0.0524(4) 0.0604(4) 0.0601(4) -0.0045(3) 0.0269(3) 0.0089(3)
I2 0.0449(4) 0.0455(4) 0.0681(5) 0.0033(3) 0.0176(3) 0.0046(3)
N 0.054(5) 0.080(6) 0.031(4) -0.005(4) 0.022(4) 0.001(4)
C1 0.044(6) 0.067(6) 0.034(5) 0.002(5) 0.016(4) -0.001(5)
C2 0.046(6) 0.048(6) 0.050(6) 0.006(5) 0.012(5) -0.010(5)
C3 0.062(7) 0.070(7) 0.035(5) 0.002(5) 0.026(5) -0.005(5)
C4 0.051(6) 0.066(7) 0.041(5) -0.009(5) 0.027(5) -0.008(5)
C5 0.051(6) 0.075(7) 0.045(6) 0.003(5) 0.019(5) -0.004(5)
C6 0.053(7) 0.082(8) 0.047(6) 0.009(5) 0.016(5) -0.004(5)
C7 0.067(8) 0.116(11) 0.055(7) -0.008(7) 0.033(6) 0.013(7)

loop_
_atom_type_symbol
_atom_type_description
_atom_type_scat_dispersion_real
_atom_type_scat_dispersion_imag
_atom_type_scat_source
C C 0.0033 0.0016 'International Tables Vol C Tables 4.2.6.8 and 6.1.1.4'
H H 0.0000 0.0000 'International Tables Vol C Tables 4.2.6.8 and 6.1.1.4'
N N 0.0061 0.0033 'International Tables Vol C Tables 4.2.6.8 and 6.1.1.4'
I I -0.4742 1.8119 'International Tables Vol C Tables 4.2.6.8 and 6.1.1.4'
Hg Hg -2.3894 9.2266 'International Tables Vol C Tables 4.2.6.8 and 6.1.1.4'

loop_
_geom_angle_atom_site_label_1
_geom_angle_atom_site_label_2
_geom_angle_atom_site_label_3
_geom_angle
_geom_angle_site_symmetry_1
_geom_angle_site_symmetry_3
_geom_angle_publ_flag
N Hg I1 103.7(2) . . ?
N Hg I2 102.4(2) . . ?
I1 Hg I2 151.99(3) . . ?
N Hg I2 96.8(2) . 1_545 ?
I1 Hg I2 93.94(2) . 1_545 ?
I2 Hg I2 92.73(2) . 1_545 ?
N Hg I1 102.2(2) . 1_565 ?
I1 Hg I1 82.10(2) . 1_565 ?
I2 Hg I1 82.79(2) . 1_565 ?
I2 Hg I1 161.01(2) 1_545 1_565 ?
Hg I2 Hg 92.73(2) . 1_565 ?
C5 N C1 119.1(8) . . ?
C5 N Hg 122.0(7) . . ?
C1 N Hg 118.9(6) . . ?
N C1 C2 122.6(9) . . ?
N C1 H1 118.7 . . ?
C2 C1 H1 118.7 . . ?
C1 C2 C3 117.6(9) . . ?
C1 C2 C6 120.3(10) . . ?
C3 C2 C6 122.0(9) . . ?
C4 C3 C2 120.1(9) . . ?
C4 C3 H3 120.0 . . ?
C2 C3 H3 120.0 . . ?
C5 C4 C3 116.7(10) . . ?
C5 C4 C7 122.3(10) . . ?
C3 C4 C7 121.0(9) . . ?
N C5 C4 123.9(10) . . ?
N C5 H5 118.1 . . ?
C4 C5 H5 118.1 . . ?
C2 C6 H6A 109.5 . . ?
C2 C6 H6B 109.5 . . ?
H6A C6 H6B 109.5 . . ?
C2 C6 H6C 109.5 . . ?
H6A C6 H6C 109.5 . . ?
H6B C6 H6C 109.5 . . ?
C4 C7 H7A 109.5 . . ?
C4 C7 H7B 109.5 . . ?
H7A C7 H7B 109.5 . . ?
C4 C7 H7C 109.5 . . ?
H7A C7 H7C 109.5 . . ?
H7B C7 H7C 109.5 . . ?

loop_
_geom_bond_atom_site_label_1
_geom_bond_atom_site_label_2
_geom_bond_distance
_geom_bond_site_symmetry_2
_geom_bond_publ_flag
Hg N 2.404(7) . ?
Hg I1 2.6251(8) . ?
Hg I2 2.6377(8) . ?
Hg I2 3.2873(9) 1_545 ?
Hg I1 3.8002(9) 1_565 ?
I2 Hg 3.2873(9) 1_565 ?
N C5 1.297(13) . ?
N C1 1.350(12) . ?
C1 C2 1.363(13) . ?
C1 H1 0.9800 . ?
C2 C3 1.398(15) . ?
C2 C6 1.487(14) . ?
C3 C4 1.391(15) . ?
C3 H3 0.9800 . ?
C4 C5 1.386(14) . ?
C4 C7 1.494(14) . ?
C5 H5 0.9800 . ?
C6 H6A 0.9800 . ?
C6 H6B 0.9800 . ?
C6 H6C 0.9800 . ?
C7 H7A 0.9800 . ?
C7 H7B 0.9800 . ?
C7 H7C 0.9800 . ?

loop_
_geom_torsion_atom_site_label_1
_geom_torsion_atom_site_label_2
_geom_torsion_atom_site_label_3
_geom_torsion_atom_site_label_4
_geom_torsion
_geom_torsion_site_symmetry_1
_geom_torsion_site_symmetry_2
_geom_torsion_site_symmetry_3
_geom_torsion_site_symmetry_4
_geom_torsion_publ_flag
I1 Hg N C1 2.0(8) . . . . ?
I1 Hg N C2 1.7(9) . . . . ?
I2 Hg N C1 -168.0(7) . . . . ?
I2 Hg N C2 -168.2(8) . . . . ?
